data_2217847
loop_
_publ_author_name
'Jiang, De-Hong'
'Mao, Zhi-Hua'
'Zheng, Hu'

_publ_section_title
;
 <i>cis</i>-4-(Tosyloxymethyl)cyclohexanecarboxylic acid
;
_journal_coeditor_code ZL2098
_journal_issue 3
_journal_name_full 'Acta Crystallographica Section E'
_journal_page_first o598
_journal_paper_doi 10.1107/S1600536808003176
_journal_volume 64
_journal_year 2008
_chemical_formula_iupac 'C15 H20 O5 S'
_chemical_formula_moiety 'C15 H20 O5 S'
_chemical_formula_sum 'C15 H20 O5 S'
_chemical_formula_weight 312.37
_chemical_name_systematic
;
<i>cis</i>-4-(Tosyloxymethyl)cyclohexanecarboxylic acid
;
_space_group_IT_number 14
_symmetry_cell_setting monoclinic
_symmetry_space_group_name_Hall '-P 2ybc'
_symmetry_space_group_name_H-M 'P 1 21/c 1'
_atom_sites_solution_hydrogens geom
_atom_sites_solution_primary direct
_atom_sites_solution_secondary difmap
_cell_angle_alpha 90.00
_cell_angle_beta 98.05(3)
_cell_angle_gamma 90.00
_cell_formula_units_Z 4
_cell_length_a 12.545(4)
_cell_length_b 10.085(3)
_cell_length_c 12.654(6)
_cell_measurement_reflns_used 43
_cell_measurement_temperature 291(2)
_cell_measurement_theta_max 7.30
_cell_measurement_theta_min 4.35
_cell_volume 1585.2(10)
_computing_cell_refinement 'DIFRAC (Gabe <i>et al.</i>, 1993)'
_computing_data_collection 'DIFRAC (Gabe <i>et al.</i>, 1993)'
_computing_data_reduction 'NRCVAX (Gabe <i>et al.</i>,  1989)'
_computing_molecular_graphics 'ORTEP-3 for Windows (Farrugia, 1997)'
_computing_publication_material 'SHELXL97 (Sheldrick, 2008)'
_computing_structure_refinement 'SHELXL97 (Sheldrick, 2008)'
_computing_structure_solution 'SHELXS97 (Sheldrick, 2008)'
_diffrn_ambient_temperature 291(2)
_diffrn_measured_fraction_theta_full 0.994
_diffrn_measured_fraction_theta_max 0.994
_diffrn_measurement_device_type 'Enraf--Nonius CAD-4'
_diffrn_measurement_method \w/2\q
_diffrn_radiation_monochromator graphite
_diffrn_radiation_source 'fine-focus sealed tube'
_diffrn_radiation_type MoK\a
_diffrn_radiation_wavelength 0.71073
_diffrn_reflns_av_R_equivalents 0.0039
_diffrn_reflns_av_sigmaI/netI 0.0342
_diffrn_reflns_limit_h_max 15
_diffrn_reflns_limit_h_min -15
_diffrn_reflns_limit_k_max 12
_diffrn_reflns_limit_k_min 0
_diffrn_reflns_limit_l_max 15
_diffrn_reflns_limit_l_min -6
_diffrn_reflns_number 4142
_diffrn_reflns_theta_full 25.50
_diffrn_reflns_theta_max 25.50
_diffrn_reflns_theta_min 1.64
_diffrn_standards_decay_% 0.787
_diffrn_standards_interval_count 250
_diffrn_standards_number 3
_exptl_absorpt_coefficient_mu 0.222
_exptl_absorpt_correction_type none
_exptl_crystal_colour colourless
_exptl_crystal_density_diffrn 1.309
_exptl_crystal_density_method 'not measured'
_exptl_crystal_description block
_exptl_crystal_F_000 664
_exptl_crystal_size_max 0.45
_exptl_crystal_size_mid 0.40
_exptl_crystal_size_min 0.38
_refine_diff_density_max 0.238
_refine_diff_density_min -0.258
_refine_ls_extinction_coef 0.0109(15)
_refine_ls_extinction_expression Fc^*^=kFc[1+0.001xFc^2^\l^3^/sin(2\q)]^-1/4^
_refine_ls_extinction_method 'SHELXL97 (Sheldrick, 2008)'
_refine_ls_goodness_of_fit_ref 1.030
_refine_ls_hydrogen_treatment constr
_refine_ls_matrix_type full
_refine_ls_number_parameters 197
_refine_ls_number_reflns 2931
_refine_ls_number_restraints 0
_refine_ls_restrained_S_all 1.030
_refine_ls_R_factor_all 0.0907
_refine_ls_R_factor_gt 0.0443
_refine_ls_shift/su_max 0.000
_refine_ls_shift/su_mean 0.000
_refine_ls_structure_factor_coef Fsqd
_refine_ls_weighting_details 'calc w=1/[\s^2^(Fo^2^)+(0.0689P)^2^+0.1341P] where P=(Fo^2^+2Fc^2^)/3'
_refine_ls_weighting_scheme calc
_refine_ls_wR_factor_gt 0.1156
_refine_ls_wR_factor_ref 0.1300
_reflns_number_gt 1794
_reflns_number_total 2931
_reflns_threshold_expression I>2\s(I)
_cod_data_source_file zl2098.cif
_cod_data_source_block I
_cod_depositor_comments
;
The following automatic conversions were performed:
'_symmetry_cell_setting' value 'Monoclinic' changed to 'monoclinic'
according to '/home/saulius/struct/CIF-dictionaries/cif_core.dic'
dictionary named 'cif_core.dic' version 2.4.1 from 2010-06-29.

Automatic conversion script
Id: cif_fix_enum 1527 2010-12-29 10:47:43Z saulius 

The following automatic conversions were performed:

'_symmetry_cell_setting' value 'Monoclinic' changed to 'monoclinic'
according to /home/saulius/struct/CIF-dictionaries/cif_core.dic
dictionary named 'cif_core.dic' version 2.4.1 from 2010-06-29.

Automatic conversion script
Id: cif_fix_values 1715 2011-07-08 13:25:40Z adriana 
;
_cod_original_cell_volume 1585.1(10)
_cod_original_sg_symbol_H-M 'P 21/c'
_cod_database_code 2217847
_cod_database_fobs_code 2217847

loop_
_symmetry_equiv_pos_as_xyz
'x, y, z'
'-x, y+1/2, -z+1/2'
'-x, -y, -z'
'x, -y-1/2, z-1/2'

loop_
_atom_site_type_symbol
_atom_site_label
_atom_site_fract_x
_atom_site_fract_y
_atom_site_fract_z
_atom_site_U_iso_or_equiv
_atom_site_adp_type
_atom_site_calc_flag
_atom_site_refinement_flags
_atom_site_occupancy
S S1 0.88825(5) 1.11227(6) 0.13440(6) 0.0571(2) Uani d . 1
O O1 0.86629(16) 1.13334(18) 0.24047(15) 0.0714(6) Uani d . 1
O O2 0.92693(13) 0.96607(16) 0.12094(14) 0.0587(5) Uani d . 1
O O3 0.96662(14) 1.19132(18) 0.09296(16) 0.0734(6) Uani d . 1
O O4 0.61080(15) 0.4878(2) 0.08885(17) 0.0756(6) Uani d . 1
O O5 0.60020(17) 0.5097(3) -0.08567(17) 0.0921(7) Uani d . 1
H H5 0.5356 0.5095 -0.0812 0.138 Uiso calc R 1
C C1 0.6708(2) 1.1419(3) 0.0859(2) 0.0655(7) Uani d . 1
H H1 0.6689 1.1457 0.1591 0.079 Uiso calc R 1
C C2 0.5771(2) 1.1563(3) 0.0140(3) 0.0768(9) Uani d . 1
H H2 0.5122 1.1706 0.0399 0.092 Uiso calc R 1
C C3 0.5778(2) 1.1499(3) -0.0942(3) 0.0718(8) Uani d . 1
C C4 0.6745(3) 1.1276(3) -0.1305(2) 0.0744(8) Uani d . 1
H H4 0.6763 1.1214 -0.2035 0.089 Uiso calc R 1
C C5 0.7684(2) 1.1143(3) -0.0613(2) 0.0673(7) Uani d . 1
H H5A 0.8331 1.1002 -0.0876 0.081 Uiso calc R 1
C C6 0.7667(2) 1.1218(2) 0.0466(2) 0.0517(6) Uani d . 1
C C7 0.4746(3) 1.1693(4) -0.1705(3) 0.1080(12) Uani d . 1
H H7A 0.4173 1.1920 -0.1309 0.162 Uiso calc R 1
H H7B 0.4569 1.0887 -0.2094 0.162 Uiso calc R 1
H H7C 0.4843 1.2394 -0.2196 0.162 Uiso calc R 1
C C8 0.8744(2) 0.8621(2) 0.1757(2) 0.0574(7) Uani d . 1
H H8A 0.8005 0.8870 0.1802 0.069 Uiso calc R 1
H H8B 0.9116 0.8509 0.2477 0.069 Uiso calc R 1
C C9 0.87667(18) 0.7337(2) 0.11476(18) 0.0475(6) Uani d . 1
H H9 0.9516 0.7140 0.1065 0.057 Uiso calc R 1
C C10 0.8351(2) 0.6228(2) 0.1803(2) 0.0537(6) Uani d . 1
H H10A 0.8800 0.6170 0.2490 0.064 Uiso calc R 1
H H10B 0.7623 0.6434 0.1926 0.064 Uiso calc R 1
C C11 0.8356(2) 0.4903(2) 0.1233(2) 0.0628(7) Uani d . 1
H H11A 0.9095 0.4643 0.1201 0.075 Uiso calc R 1
H H11B 0.8036 0.4237 0.1644 0.075 Uiso calc R 1
C C12 0.7748(2) 0.4936(3) 0.0110(2) 0.0618(7) Uani d . 1
H H12 0.7914 0.4111 -0.0242 0.074 Uiso calc R 1
C C13 0.8138(2) 0.6083(3) -0.0531(2) 0.0620(7) Uani d . 1
H H13A 0.8869 0.5905 -0.0659 0.074 Uiso calc R 1
H H13B 0.7687 0.6138 -0.1218 0.074 Uiso calc R 1
C C14 0.81088(19) 0.7401(2) 0.00422(18) 0.0509(6) Uani d . 1
H H14A 0.7369 0.7627 0.0108 0.061 Uiso calc R 1
H H14B 0.8396 0.8090 -0.0373 0.061 Uiso calc R 1
C C15 0.6550(2) 0.4981(2) 0.0095(2) 0.0608(7) Uani d . 1

loop_
_atom_site_aniso_label
_atom_site_aniso_U_11
_atom_site_aniso_U_22
_atom_site_aniso_U_33
_atom_site_aniso_U_12
_atom_site_aniso_U_13
_atom_site_aniso_U_23
S1 0.0529(4) 0.0520(4) 0.0648(5) -0.0071(3) 0.0025(3) -0.0085(3)
O1 0.0762(13) 0.0768(13) 0.0589(12) -0.0026(10) 0.0017(10) -0.0190(9)
O2 0.0526(10) 0.0551(10) 0.0697(12) -0.0066(8) 0.0133(9) -0.0022(8)
O3 0.0561(12) 0.0641(11) 0.0990(15) -0.0186(9) 0.0074(10) 0.0001(10)
O4 0.0562(12) 0.1058(16) 0.0645(13) -0.0209(10) 0.0070(10) -0.0001(11)
O5 0.0640(13) 0.139(2) 0.0713(14) -0.0219(14) 0.0036(11) 0.0193(13)
C1 0.0573(17) 0.0739(18) 0.0659(18) -0.0063(14) 0.0111(15) -0.0126(14)
C2 0.0484(17) 0.091(2) 0.091(2) -0.0003(15) 0.0110(16) -0.0210(18)
C3 0.0640(19) 0.0699(18) 0.077(2) -0.0004(14) -0.0058(17) -0.0145(15)
C4 0.076(2) 0.089(2) 0.0558(18) 0.0038(17) 0.0018(16) -0.0006(15)
C5 0.0593(17) 0.0799(19) 0.0640(19) 0.0029(14) 0.0128(15) -0.0006(14)
C6 0.0525(15) 0.0462(13) 0.0558(15) -0.0047(11) 0.0055(12) -0.0056(11)
C7 0.077(2) 0.130(3) 0.106(3) 0.012(2) -0.025(2) -0.018(2)
C8 0.0589(16) 0.0625(16) 0.0506(15) -0.0092(12) 0.0071(13) 0.0009(12)
C9 0.0410(13) 0.0525(13) 0.0482(14) -0.0033(11) 0.0035(11) 0.0020(11)
C10 0.0464(14) 0.0613(15) 0.0517(14) -0.0021(12) 0.0010(11) 0.0106(12)
C11 0.0499(15) 0.0558(15) 0.082(2) 0.0018(12) 0.0072(14) 0.0111(13)
C12 0.0616(17) 0.0529(14) 0.0721(19) -0.0055(12) 0.0138(14) -0.0088(12)
C13 0.0559(15) 0.0810(18) 0.0511(15) -0.0119(14) 0.0144(13) -0.0095(14)
C14 0.0487(14) 0.0576(14) 0.0466(14) -0.0070(11) 0.0070(11) 0.0062(11)
C15 0.0596(17) 0.0564(15) 0.0647(19) -0.0165(13) 0.0023(15) 0.0002(13)

loop_
_atom_type_symbol
_atom_type_description
_atom_type_scat_dispersion_real
_atom_type_scat_dispersion_imag
_atom_type_scat_source
C C 0.0033 0.0016 'International Tables Vol C Tables 4.2.6.8 and 6.1.1.4'
H H 0.0000 0.0000 'International Tables Vol C Tables 4.2.6.8 and 6.1.1.4'
O O 0.0106 0.0060 'International Tables Vol C Tables 4.2.6.8 and 6.1.1.4'
S S 0.1246 0.1234 'International Tables Vol C Tables 4.2.6.8 and 6.1.1.4'

loop_
_geom_angle_atom_site_label_1
_geom_angle_atom_site_label_2
_geom_angle_atom_site_label_3
_geom_angle
O3 S1 O1 119.95(12)
O3 S1 O2 104.28(11)
O1 S1 O2 110.26(11)
O3 S1 C6 108.65(12)
O1 S1 C6 108.78(13)
O2 S1 C6 103.69(10)
C8 O2 S1 117.09(15)
C15 O5 H5 109.5
C6 C1 C2 118.7(3)
C6 C1 H1 120.7
C2 C1 H1 120.7
C3 C2 C1 121.7(3)
C3 C2 H2 119.2
C1 C2 H2 119.2
C2 C3 C4 118.1(3)
C2 C3 C7 120.3(3)
C4 C3 C7 121.6(3)
C5 C4 C3 121.5(3)
C5 C4 H4 119.3
C3 C4 H4 119.3
C6 C5 C4 119.9(3)
C6 C5 H5A 120.1
C4 C5 H5A 120.1
C5 C6 C1 120.2(3)
C5 C6 S1 119.5(2)
C1 C6 S1 120.2(2)
C3 C7 H7A 109.5
C3 C7 H7B 109.5
H7A C7 H7B 109.5
C3 C7 H7C 109.5
H7A C7 H7C 109.5
H7B C7 H7C 109.5
O2 C8 C9 109.29(19)
O2 C8 H8A 109.8
C9 C8 H8A 109.8
O2 C8 H8B 109.8
C9 C8 H8B 109.8
H8A C8 H8B 108.3
C8 C9 C14 112.73(19)
C8 C9 C10 108.55(19)
C14 C9 C10 110.34(18)
C8 C9 H9 108.4
C14 C9 H9 108.4
C10 C9 H9 108.4
C11 C10 C9 111.2(2)
C11 C10 H10A 109.4
C9 C10 H10A 109.4
C11 C10 H10B 109.4
C9 C10 H10B 109.4
H10A C10 H10B 108.0
C12 C11 C10 113.0(2)
C12 C11 H11A 109.0
C10 C11 H11A 109.0
C12 C11 H11B 109.0
C10 C11 H11B 109.0
H11A C11 H11B 107.8
C15 C12 C11 112.6(2)
C15 C12 C13 111.4(2)
C11 C12 C13 110.9(2)
C15 C12 H12 107.2
C11 C12 H12 107.2
C13 C12 H12 107.2
C14 C13 C12 112.2(2)
C14 C13 H13A 109.2
C12 C13 H13A 109.2
C14 C13 H13B 109.2
C12 C13 H13B 109.2
H13A C13 H13B 107.9
C13 C14 C9 110.81(19)
C13 C14 H14A 109.5
C9 C14 H14A 109.5
C13 C14 H14B 109.5
C9 C14 H14B 109.5
H14A C14 H14B 108.1
O4 C15 O5 121.8(3)
O4 C15 C12 123.9(3)
O5 C15 C12 114.3(3)

loop_
_geom_bond_atom_site_label_1
_geom_bond_atom_site_label_2
_geom_bond_distance
S1 O3 1.4218(18)
S1 O1 1.423(2)
S1 O2 1.5688(18)
S1 C6 1.759(3)
O2 C8 1.464(3)
O4 C15 1.217(3)
O5 C15 1.306(3)
O5 H5 0.8200
C1 C6 1.380(4)
C1 C2 1.390(4)
C1 H1 0.9300
C2 C3 1.372(4)
C2 H2 0.9300
C3 C4 1.374(4)
C3 C7 1.515(4)
C4 C5 1.372(4)
C4 H4 0.9300
C5 C6 1.371(4)
C5 H5A 0.9300
C7 H7A 0.9600
C7 H7B 0.9600
C7 H7C 0.9600
C8 C9 1.510(3)
C8 H8A 0.9700
C8 H8B 0.9700
C9 C14 1.523(3)
C9 C10 1.526(3)
C9 H9 0.9800
C10 C11 1.519(3)
C10 H10A 0.9700
C10 H10B 0.9700
C11 C12 1.516(4)
C11 H11A 0.9700
C11 H11B 0.9700
C12 C15 1.501(4)
C12 C13 1.532(4)
C12 H12 0.9800
C13 C14 1.517(3)
C13 H13A 0.9700
C13 H13B 0.9700
C14 H14A 0.9700
C14 H14B 0.9700

loop_
_geom_hbond_atom_site_label_D
_geom_hbond_atom_site_label_H
_geom_hbond_atom_site_label_A
_geom_hbond_site_symmetry_A
_geom_hbond_distance_DH
_geom_hbond_distance_HA
_geom_hbond_distance_DA
_geom_hbond_angle_DHA
O5 H5 O4 3_665 0.82 1.83 2.642(3) 173.0
